data_1521281
loop_
_publ_author_name
'Reinholdt, Anders'
'Vibenholt, Johan E.'
'Morsing, Thorbj\/orn J.'
'Schau-Magnussen, Magnus'
'Reeler, Nini E. A.'
'Bendix, Jesper'

_publ_section_title
;
 Carbide complexes as \p-acceptor ligands
;
_journal_issue 10
_journal_name_full 'Chem. Sci.'
_journal_page_first 5815
_journal_paper_doi 10.1039/C5SC02077H
_journal_volume 6
_journal_year 2015
_chemical_formula_moiety 'C75 H132 Cl5 Ir O P4 Ru2, 2(C H Cl3), C4 H10 O'
_chemical_formula_sum 'C81 H144 Cl11 Ir O2 P4 Ru2'
_chemical_formula_weight 2058.12
_chemical_name_systematic
;
 ?
;
_space_group_crystal_system monoclinic
_space_group_IT_number 15
_space_group_name_Hall '-C 2yc'
_space_group_name_H-M_alt 'C 1 2/c 1'
_symmetry_space_group_name_Hall '-C 2yc'
_symmetry_space_group_name_H-M 'C 1 2/c 1'
_atom_sites_solution_hydrogens geom
_atom_sites_solution_primary iterative
_audit_creation_date 2015-05-25
_audit_creation_method
;
Olex2 1.2
(compiled 2015.01.26 svn.r3150 for OlexSys, GUI svn.r4998)
;
_audit_update_record
;
2015-05-26 deposited with the CCDC.
2015-07-07 downloaded from the CCDC.
;
_cell_angle_alpha 90
_cell_angle_beta 97.877(5)
_cell_angle_gamma 90
_cell_formula_units_Z 4
_cell_length_a 13.8110(18)
_cell_length_b 40.893(6)
_cell_length_c 16.343(2)
_cell_measurement_reflns_used 9875
_cell_measurement_temperature 122.4
_cell_measurement_theta_max 27.698
_cell_measurement_theta_min 2.349
_cell_volume 9143(2)
_computing_cell_refinement 'SAINT v8.34A (Bruker, 2013)'
_computing_data_reduction 'SAINT v8.34A (Bruker, 2013)'
_computing_molecular_graphics 'Olex2 (Dolomanov et al., 2009)'
_computing_publication_material 'Olex2 (Dolomanov et al., 2009)'
_computing_structure_refinement 'ShelXL (Sheldrick, 2008)'
_computing_structure_solution 'olex2.solve (Bourhis et al., 2015)'
_diffrn_ambient_temperature 122.4
_diffrn_measured_fraction_theta_full 0.999
_diffrn_measured_fraction_theta_max 0.999
_diffrn_measurement_device_type 'Bruker APEX-II CCD'
_diffrn_measurement_method '\f and \w scans'
_diffrn_radiation_type MoK\a
_diffrn_radiation_wavelength 0.71073
_diffrn_reflns_av_R_equivalents 0.1059
_diffrn_reflns_av_unetI/netI 0.0561
_diffrn_reflns_laue_measured_fraction_full 0.999
_diffrn_reflns_laue_measured_fraction_max 0.999
_diffrn_reflns_limit_h_max 17
_diffrn_reflns_limit_h_min -17
_diffrn_reflns_limit_k_max 51
_diffrn_reflns_limit_k_min -51
_diffrn_reflns_limit_l_max 20
_diffrn_reflns_limit_l_min -20
_diffrn_reflns_number 71347
_diffrn_reflns_point_group_measured_fraction_full 0.999
_diffrn_reflns_point_group_measured_fraction_max 0.999
_diffrn_reflns_theta_full 25.242
_diffrn_reflns_theta_max 26.371
_diffrn_reflns_theta_min 2.135
_diffrn_standards_number 0
_exptl_absorpt_coefficient_mu 2.212
_exptl_absorpt_correction_T_max 0.7456
_exptl_absorpt_correction_T_min 0.6960
_exptl_absorpt_correction_type multi-scan
_exptl_absorpt_process_details
'SADABS-2014/3 (Bruker,2014/3) was used for absorption correction. wR2(int) was 0.0787 before and 0.0708 after correction. The Ratio of minimum to maximum transmission is 0.9335. The \l/2 correction factor is Not present.'
_exptl_crystal_colour 'clear orange'
_exptl_crystal_colour_lustre clear
_exptl_crystal_colour_primary orange
_exptl_crystal_density_diffrn 1.495
_exptl_crystal_description prism
_exptl_crystal_F_000 4232
_exptl_crystal_size_max 0.191
_exptl_crystal_size_mid 0.115
_exptl_crystal_size_min 0.072
_refine_diff_density_max 0.856
_refine_diff_density_min -0.656
_refine_diff_density_rms 0.108
_refine_ls_extinction_method none
_refine_ls_goodness_of_fit_ref 1.022
_refine_ls_hydrogen_treatment constr
_refine_ls_matrix_type full
_refine_ls_number_parameters 492
_refine_ls_number_reflns 9355
_refine_ls_number_restraints 18
_refine_ls_restrained_S_all 1.021
_refine_ls_R_factor_all 0.0605
_refine_ls_R_factor_gt 0.0346
_refine_ls_shift/su_max 0.001
_refine_ls_shift/su_mean 0.000
_refine_ls_structure_factor_coef Fsqd
_refine_ls_weighting_details 'w=1/[\s^2^(Fo^2^)+(0.0190P)^2^+26.3160P] where P=(Fo^2^+2Fc^2^)/3'
_refine_ls_weighting_scheme calc
_refine_ls_wR_factor_gt 0.0671
_refine_ls_wR_factor_ref 0.0752
_reflns_Friedel_coverage 0.000
_reflns_number_gt 7077
_reflns_number_total 9355
_reflns_threshold_expression 'I > 2\s(I)'
_cod_data_source_file c5sc02077h2.cif
_cod_data_source_block mo_d8v742_0m-1
_cod_depositor_comments 'Adding full bibliography for 1521279--1521290.cif.'
_cod_database_code 1521281
_shelxl_version_number 2013-3
_shelx_space_group_comment
;
The symmetry employed for this shelxl refinement is uniquely defined
by the following loop, which should always be used as a source of
symmetry information in preference to the above space-group names.
They are only intended as comments.
;
_shelx_estimated_absorpt_t_max 0.857
_shelx_estimated_absorpt_t_min 0.677
_olex2_refinement_description
;
1. Fixed Uiso
 At 1.2 times of:
  All C(H) groups, All C(H,H) groups, All C(H,H,H,H) groups
 At 1.5 times of:
  All C(H,H,H) groups
2. Uiso/Uaniso restraints and constraints
Uanis(C3) \\sim Ueq: with sigma of 0.005 and sigma for terminal atoms of 0.2
Uanis(C19A) \\sim Ueq, Uanis(C17A) \\sim Ueq: with sigma of 0.005 and sigma for
terminal atoms of 0.2
3. Others
 Sof(H18C)=Sof(H18D)=Sof(H16A)=Sof(H20C)=Sof(H20D)=Sof(C17A)=Sof(H17C)=
 Sof(H17D)=Sof(C19A)=Sof(H19C)=Sof(H19D)=1-FVAR(1)
 Sof(H18A)=Sof(H18B)=Sof(H16)=Sof(H20A)=Sof(H20B)=Sof(C19)=Sof(H19A)=Sof(H19B)=
 Sof(C17)=Sof(H17A)=Sof(H17B)=FVAR(1)
 Fixed Sof: Cl1(0.5) C3(0.5) O1(0.5)
4.a Ternary CH refined with riding coordinates:
 C4(H4), C10(H10), C40(H40), C28(H28), C16(H16), C16(H16A), C22(H22), C34(H34)
4.b Secondary CH2 refined with riding coordinates:
 C23(H23A,H23B), C7(H7A,H7B), C15(H15A,H15B), C31(H31A,H31B), C30(H30A,H30B),
 C25(H25A,H25B), C29(H29A,H29B), C5(H5A,H5B), C26(H26A,H26B), C38(H38A,H38B),
 C9(H9A,H9B), C18(H18A,H18B), C18(H18C,H18D), C36(H36A,H36B), C11(H11A,H11B),
 C27(H27A,H27B), C6(H6A,H6B), C37(H37A,H37B), C35(H35A,H35B), C8(H8A,H8B),
 C33(H33A,H33B), C39(H39A,H39B), C12(H12A,H12B), C20(H20A,H20B), C20(H20C,H20D),
  C24(H24A,H24B), C21(H21A,H21B), C32(H32A,H32B), C14(H14A,H14B), C19(H19A,
 H19B), C17(H17A,H17B), C13(H13A,H13B), C41(H41A,H41B), C17A(H17C,H17D),
 C19A(H19C,H19D)
4.c Idealised Me refined as rotating group:
 C42(H42A,H42B,H42C)
;
_olex2_submission_special_instructions 'No special instructions were received'

loop_
_space_group_symop_operation_xyz
'x, y, z'
'-x, y, -z+1/2'
'x+1/2, y+1/2, z'
'-x+1/2, y+1/2, -z+1/2'
'-x, -y, -z'
'x, -y, z-1/2'
'-x+1/2, -y+1/2, -z'
'x+1/2, -y+1/2, z-1/2'

loop_
_atom_site_label
_atom_site_type_symbol
_atom_site_fract_x
_atom_site_fract_y
_atom_site_fract_z
_atom_site_U_iso_or_equiv
_atom_site_adp_type
_atom_site_occupancy
_atom_site_site_symmetry_order
_atom_site_calc_flag
_atom_site_refinement_flags_posn
_atom_site_refinement_flags_adp
_atom_site_refinement_flags_occupancy
_atom_site_disorder_assembly
_atom_site_disorder_group
Ir1 Ir 0.5000 0.38247(2) 0.7500 0.01430(6) Uani 1 2 d S T P . .
Ru2 Ru 0.5000 0.47209(2) 0.7500 0.01094(10) Uani 1 2 d S T P . .
Ru1 Ru 0.5000 0.29323(2) 0.7500 0.01303(10) Uani 1 2 d S T P . .
Cl3 Cl 0.43807(6) 0.48239(2) 0.61071(6) 0.0198(2) Uani 1 1 d . . . . .
Cl2 Cl 0.36291(7) 0.28332(3) 0.65114(6) 0.0229(2) Uani 1 1 d . . . . .
P1 P 0.60787(7) 0.28345(2) 0.64654(6) 0.0162(2) Uani 1 1 d . . . . .
P2 P 0.33890(7) 0.48225(2) 0.78899(6) 0.0136(2) Uani 1 1 d . . . . .
Cl4 Cl 0.22202(9) 0.28880(3) 0.44608(8) 0.0432(3) Uani 1 1 d . . . . .
Cl5 Cl 0.12549(9) 0.32269(4) 0.56517(8) 0.0564(4) Uani 1 1 d . . . . .
Cl6 Cl 0.20036(10) 0.35874(3) 0.43686(9) 0.0526(4) Uani 1 1 d . . . . .
C4 C 0.6359(3) 0.23875(9) 0.6417(2) 0.0192(8) Uani 1 1 d . . . . .
H4 H 0.6675 0.2353 0.5909 0.023 Uiso 1 1 calc R . . . .
C1 C 0.5000 0.33419(13) 0.7500 0.0165(12) Uani 1 2 d S T P B .
C2 C 0.5000 0.43109(13) 0.7500 0.0161(11) Uani 1 2 d S T P B .
C23 C 0.3449(3) 0.54633(9) 0.7277(2) 0.0219(9) Uani 1 1 d . . . . .
H23A H 0.4149 0.5435 0.7222 0.026 Uiso 1 1 calc R . . . .
H23B H 0.3059 0.5376 0.6772 0.026 Uiso 1 1 calc R . . . .
C7 C 0.6363(3) 0.16935(11) 0.6927(3) 0.0342(11) Uani 1 1 d . . . . .
H7A H 0.6061 0.1702 0.7442 0.041 Uiso 1 1 calc R . . . .
H7B H 0.6524 0.1463 0.6824 0.041 Uiso 1 1 calc R . . . .
C15 C 0.7315(3) 0.33927(10) 0.6840(3) 0.0303(10) Uani 1 1 d . . . . .
H15A H 0.7030 0.3506 0.6327 0.036 Uiso 1 1 calc R . . . .
H15B H 0.6909 0.3445 0.7277 0.036 Uiso 1 1 calc R . . . .
C31 C 0.0562(3) 0.43983(10) 0.6268(3) 0.0258(9) Uani 1 1 d . . . . .
H31A H 0.0129 0.4332 0.5761 0.031 Uiso 1 1 calc R . . . .
H31B H 0.0244 0.4333 0.6750 0.031 Uiso 1 1 calc R . . . .
C30 C 0.0697(3) 0.47655(11) 0.6271(3) 0.0267(10) Uani 1 1 d . . . . .
H30A H 0.0054 0.4872 0.6273 0.032 Uiso 1 1 calc R . . . .
H30B H 0.0953 0.4832 0.5759 0.032 Uiso 1 1 calc R . . . .
C25 C 0.3750(3) 0.59693(10) 0.8153(3) 0.0271(10) Uani 1 1 d . . . . .
H25A H 0.4464 0.5968 0.8137 0.033 Uiso 1 1 calc R . . . .
H25B H 0.3543 0.6199 0.8205 0.033 Uiso 1 1 calc R . . . .
C29 C 0.1397(3) 0.48829(10) 0.7019(2) 0.0205(9) Uani 1 1 d . . . . .
H29A H 0.1106 0.4841 0.7530 0.025 Uiso 1 1 calc R . . . .
H29B H 0.1502 0.5121 0.6976 0.025 Uiso 1 1 calc R . . . .
C5 C 0.7066(3) 0.22569(10) 0.7142(3) 0.0300(10) Uani 1 1 d . . . . .
H5A H 0.6780 0.2287 0.7660 0.036 Uiso 1 1 calc R . . . .
H5B H 0.7684 0.2383 0.7189 0.036 Uiso 1 1 calc R . . . .
C26 C 0.3523(3) 0.57756(10) 0.8895(2) 0.0259(10) Uani 1 1 d . . . . .
H26A H 0.2820 0.5798 0.8945 0.031 Uiso 1 1 calc R . . . .
H26B H 0.3902 0.5867 0.9402 0.031 Uiso 1 1 calc R . . . .
C10 C 0.7307(3) 0.30233(9) 0.6691(2) 0.0185(8) Uani 1 1 d . . . . .
H10 H 0.7618 0.2923 0.7221 0.022 Uiso 1 1 calc R . . . .
C38 C 0.3387(3) 0.41903(10) 0.9927(2) 0.0235(9) Uani 1 1 d . . . . .
H38A H 0.3843 0.4319 1.0324 0.028 Uiso 1 1 calc R . . . .
H38B H 0.3562 0.3956 1.0003 0.028 Uiso 1 1 calc R . . . .
C40 C 0.2188(3) 0.32498(10) 0.5032(3) 0.0268(10) Uani 1 1 d . . . . .
H40 H 0.2827 0.3276 0.5395 0.032 Uiso 1 1 calc R . . . .
C9 C 0.5420(3) 0.21837(10) 0.6313(3) 0.0273(10) Uani 1 1 d . . . . .
H9A H 0.5080 0.2213 0.6803 0.033 Uiso 1 1 calc R . . . .
H9B H 0.4980 0.2262 0.5823 0.033 Uiso 1 1 calc R . . . .
C18 C 0.5121(4) 0.28361(12) 0.3883(3) 0.0385(12) Uani 1 1 d . . . . .
H18A H 0.4453 0.2759 0.3934 0.046 Uiso 0.819(10) 1 calc R . . A 1
H18B H 0.5347 0.2722 0.3410 0.046 Uiso 0.819(10) 1 calc R . . A 1
H18C H 0.5804 0.2864 0.3774 0.046 Uiso 0.181(10) 1 calc R . . A 2
H18D H 0.4799 0.2677 0.3476 0.046 Uiso 0.181(10) 1 calc R . . A 2
C36 C 0.2055(3) 0.45988(10) 0.9977(2) 0.0235(9) Uani 1 1 d . . . . .
H36A H 0.2483 0.4736 1.0374 0.028 Uiso 1 1 calc R . . . .
H36B H 0.1373 0.4629 1.0084 0.028 Uiso 1 1 calc R . . . .
C28 C 0.2388(3) 0.47036(9) 0.7068(2) 0.0156(8) Uani 1 1 d . . . . .
H28 H 0.2637 0.4753 0.6535 0.019 Uiso 1 1 calc R . . . .
C11 C 0.7977(3) 0.29395(11) 0.6049(3) 0.0355(12) Uani 1 1 d . . . . .
H11A H 0.7723 0.3043 0.5515 0.043 Uiso 1 1 calc R . . . .
H11B H 0.7985 0.2700 0.5966 0.043 Uiso 1 1 calc R . . . .
C16 C 0.5523(3) 0.29373(10) 0.5399(3) 0.0270(10) Uani 1 1 d . . . . .
H16 H 0.4826 0.2871 0.5395 0.032 Uiso 0.819(10) 1 calc R . . A 1
H16A H 0.6171 0.2927 0.5192 0.032 Uiso 0.181(10) 1 calc R . . A 2
C27 C 0.3773(3) 0.54146(9) 0.8823(2) 0.0218(9) Uani 1 1 d . . . . .
H27A H 0.3598 0.5295 0.9308 0.026 Uiso 1 1 calc R . . . .
H27B H 0.4485 0.5390 0.8816 0.026 Uiso 1 1 calc R . . . .
C6 C 0.7284(3) 0.18946(10) 0.7030(3) 0.0346(11) Uani 1 1 d . . . . .
H6A H 0.7621 0.1867 0.6537 0.042 Uiso 1 1 calc R . . . .
H6B H 0.7727 0.1815 0.7517 0.042 Uiso 1 1 calc R . . . .
C37 C 0.2342(3) 0.42426(10) 1.0107(3) 0.0260(9) Uani 1 1 d . . . . .
H37A H 0.1889 0.4103 0.9735 0.031 Uiso 1 1 calc R . . . .
H37B H 0.2292 0.4179 1.0684 0.031 Uiso 1 1 calc R . . . .
C35 C 0.2145(3) 0.47076(10) 0.9098(2) 0.0177(8) Uani 1 1 d . . . . .
H35A H 0.1982 0.4943 0.9036 0.021 Uiso 1 1 calc R . . . .
H35B H 0.1675 0.4584 0.8704 0.021 Uiso 1 1 calc R . . . .
C8 C 0.5638(3) 0.18209(10) 0.6208(3) 0.0387(12) Uani 1 1 d . . . . .
H8A H 0.5022 0.1695 0.6175 0.046 Uiso 1 1 calc R . . . .
H8B H 0.5911 0.1788 0.5685 0.046 Uiso 1 1 calc R . . . .
C33 C 0.2230(3) 0.43326(9) 0.7067(2) 0.0219(9) Uani 1 1 d . . . . .
H33A H 0.2867 0.4220 0.7077 0.026 Uiso 1 1 calc R . . . .
H33B H 0.1951 0.4269 0.7570 0.026 Uiso 1 1 calc R . . . .
C39 C 0.3500(3) 0.42936(9) 0.9049(2) 0.0211(9) Uani 1 1 d . . . . .
H39A H 0.3092 0.4151 0.8651 0.025 Uiso 1 1 calc R . . . .
H39B H 0.4190 0.4267 0.8959 0.025 Uiso 1 1 calc R . . . .
C12 C 0.9016(3) 0.30612(12) 0.6336(4) 0.0426(13) Uani 1 1 d . . . . .
H12A H 0.9281 0.2949 0.6856 0.051 Uiso 1 1 calc R . . . .
H12B H 0.9441 0.3007 0.5914 0.051 Uiso 1 1 calc R . . . .
C20 C 0.4858(4) 0.33929(13) 0.4446(3) 0.0469(14) Uani 1 1 d . . . . .
H20A H 0.4157 0.3358 0.4488 0.056 Uiso 0.819(10) 1 calc R . . A 1
H20B H 0.4951 0.3629 0.4348 0.056 Uiso 0.819(10) 1 calc R . . A 1
H20C H 0.4233 0.3484 0.4576 0.056 Uiso 0.181(10) 1 calc R . . A 2
H20D H 0.5209 0.3575 0.4215 0.056 Uiso 0.181(10) 1 calc R . . A 2
C22 C 0.3215(3) 0.52692(9) 0.8029(2) 0.0176(8) Uani 1 1 d . . . . .
H22 H 0.2504 0.5303 0.8060 0.021 Uiso 1 1 calc R . . . .
C24 C 0.3228(3) 0.58259(10) 0.7356(3) 0.0297(10) Uani 1 1 d . . . . .
H24A H 0.3434 0.5945 0.6880 0.036 Uiso 1 1 calc R . . . .
H24B H 0.2514 0.5856 0.7338 0.036 Uiso 1 1 calc R . . . .
C21 C 0.5445(4) 0.33010(11) 0.5251(3) 0.0324(11) Uani 1 1 d . . . . .
H21A H 0.5145 0.3403 0.5705 0.039 Uiso 1 1 calc R . . . .
H21B H 0.6112 0.3392 0.5269 0.039 Uiso 1 1 calc R . . . .
C32 C 0.1538(3) 0.42236(10) 0.6301(3) 0.0258(9) Uani 1 1 d . . . . .
H32A H 0.1833 0.4274 0.5797 0.031 Uiso 1 1 calc R . . . .
H32B H 0.1436 0.3984 0.6321 0.031 Uiso 1 1 calc R . . . .
C14 C 0.8356(3) 0.35142(11) 0.7101(3) 0.0307(10) Uani 1 1 d . . . . .
H14A H 0.8347 0.3755 0.7169 0.037 Uiso 1 1 calc R . . . .
H14B H 0.8614 0.3417 0.7642 0.037 Uiso 1 1 calc R . . . .
C34 C 0.3188(3) 0.46505(9) 0.8898(2) 0.0151(8) Uani 1 1 d . . . . .
H34 H 0.3623 0.4780 0.9319 0.018 Uiso 1 1 calc R . . . .
C19 C 0.5109(5) 0.32093(16) 0.3730(3) 0.0320(16) Uani 0.819(10) 1 d . . . A 1
H19A H 0.5761 0.3280 0.3609 0.038 Uiso 0.819(10) 1 calc R . . A 1
H19B H 0.4627 0.3260 0.3240 0.038 Uiso 0.819(10) 1 calc R . . A 1
C17 C 0.5810(4) 0.27567(13) 0.4679(3) 0.0295(17) Uani 0.819(10) 1 d . . . A 1
H17A H 0.5793 0.2519 0.4787 0.035 Uiso 0.819(10) 1 calc R . . A 1
H17B H 0.6488 0.2816 0.4607 0.035 Uiso 0.819(10) 1 calc R . . A 1
C13 C 0.9028(3) 0.34265(11) 0.6476(3) 0.0298(10) Uani 1 1 d . . . . .
H13A H 0.8810 0.3540 0.5948 0.036 Uiso 1 1 calc R . . . .
H13B H 0.9702 0.3499 0.6680 0.036 Uiso 1 1 calc R . . . .
Cl1 Cl 0.3890(3) 0.38187(13) 0.6222(2) 0.0219(9) Uani 0.5 1 d . . . B 1
O2 O 0.0000 0.43246(13) 0.2500 0.0551(14) Uani 1 2 d S T P . .
C41 C 0.0253(5) 0.41442(15) 0.3204(4) 0.0690(19) Uani 1 1 d . . . . .
H41A H 0.0825 0.4006 0.3137 0.083 Uiso 1 1 calc R . . . .
H41B H -0.0296 0.3998 0.3289 0.083 Uiso 1 1 calc R . . . .
C42 C 0.0492(5) 0.43536(17) 0.3933(4) 0.075(2) Uani 1 1 d . . . . .
H42A H 0.1061 0.4489 0.3865 0.113 Uiso 1 1 calc GR . . . .
H42B H 0.0642 0.4217 0.4426 0.113 Uiso 1 1 calc GR . . . .
H42C H -0.0067 0.4495 0.3993 0.113 Uiso 1 1 calc GR . . . .
C3 C 0.4210(7) 0.3820(3) 0.6540(7) 0.016(2) Uani 0.5 1 d . U . B 2
O1 O 0.3712(11) 0.3827(4) 0.5932(6) 0.031(3) Uani 0.5 1 d . . . B 2
C17A C 0.5123(17) 0.2688(5) 0.4832(13) 0.017(6) Uani 0.181(10) 1 d . U . A 2
H17C H 0.4450 0.2632 0.4927 0.020 Uiso 0.181(10) 1 calc R . . A 2
H17D H 0.5528 0.2487 0.4908 0.020 Uiso 0.181(10) 1 calc R . . A 2
C19A C 0.4609(19) 0.3153(5) 0.3771(14) 0.013(5) Uani 0.181(10) 1 d . U . A 2
H19C H 0.3896 0.3111 0.3709 0.016 Uiso 0.181(10) 1 calc R . . A 2
H19D H 0.4755 0.3252 0.3249 0.016 Uiso 0.181(10) 1 calc R . . A 2

loop_
_atom_site_aniso_label
_atom_site_aniso_U_11
_atom_site_aniso_U_22
_atom_site_aniso_U_33
_atom_site_aniso_U_23
_atom_site_aniso_U_13
_atom_site_aniso_U_12
Ir1 0.01702(11) 0.01140(11) 0.01507(11) 0.000 0.00434(8) 0.000
Ru2 0.0132(2) 0.0104(2) 0.0087(2) 0.000 -0.00030(16) 0.000
Ru1 0.0129(2) 0.0121(2) 0.0141(2) 0.000 0.00156(17) 0.000
Cl3 0.0175(5) 0.0305(5) 0.0105(4) 0.0024(4) -0.0017(4) -0.0024(4)
Cl2 0.0179(5) 0.0312(6) 0.0186(5) -0.0029(4) -0.0010(4) -0.0034(4)
P1 0.0163(5) 0.0160(5) 0.0168(5) -0.0007(4) 0.0035(4) 0.0016(4)
P2 0.0146(5) 0.0144(5) 0.0115(5) -0.0007(4) 0.0005(4) 0.0009(4)
Cl4 0.0520(8) 0.0351(7) 0.0397(7) -0.0116(6) -0.0042(6) 0.0064(6)
Cl5 0.0363(7) 0.0946(12) 0.0412(8) -0.0102(8) 0.0164(6) -0.0091(7)
Cl6 0.0473(7) 0.0358(7) 0.0690(10) 0.0218(7) -0.0127(7) -0.0087(6)
C4 0.020(2) 0.019(2) 0.019(2) -0.0020(17) 0.0046(16) 0.0011(16)
C1 0.013(3) 0.024(3) 0.013(3) 0.000 0.002(2) 0.000
C2 0.013(3) 0.022(3) 0.013(3) 0.000 0.001(2) 0.000
C23 0.031(2) 0.018(2) 0.015(2) -0.0023(17) -0.0024(17) -0.0031(17)
C7 0.036(3) 0.021(2) 0.045(3) 0.007(2) 0.005(2) 0.0005(19)
C15 0.018(2) 0.023(2) 0.051(3) -0.008(2) 0.008(2) -0.0019(17)
C31 0.021(2) 0.031(2) 0.023(2) -0.0032(19) -0.0043(17) -0.0088(18)
C30 0.020(2) 0.036(3) 0.023(2) 0.003(2) -0.0036(17) -0.0015(18)
C25 0.040(3) 0.012(2) 0.027(2) -0.0033(18) -0.002(2) -0.0010(18)
C29 0.0164(19) 0.019(2) 0.025(2) -0.0008(18) -0.0019(16) 0.0004(16)
C5 0.029(2) 0.021(2) 0.037(3) 0.001(2) -0.005(2) 0.0050(18)
C26 0.038(2) 0.021(2) 0.018(2) -0.0104(18) 0.0004(18) 0.0028(19)
C10 0.0142(19) 0.019(2) 0.023(2) -0.0016(17) 0.0050(16) -0.0006(16)
C38 0.031(2) 0.022(2) 0.017(2) 0.0059(17) 0.0031(17) 0.0037(18)
C40 0.026(2) 0.028(2) 0.026(2) 0.0001(19) 0.0025(18) -0.0037(19)
C9 0.024(2) 0.019(2) 0.039(3) 0.002(2) 0.0034(19) -0.0021(17)
C18 0.047(3) 0.051(3) 0.018(2) -0.007(2) 0.003(2) 0.011(2)
C36 0.020(2) 0.032(2) 0.019(2) -0.0025(19) 0.0067(17) -0.0027(18)
C28 0.0143(19) 0.020(2) 0.0126(19) 0.0005(16) 0.0003(15) -0.0016(15)
C11 0.026(2) 0.036(3) 0.049(3) -0.020(2) 0.020(2) -0.006(2)
C16 0.037(2) 0.023(2) 0.019(2) 0.0004(18) -0.0019(19) 0.0039(19)
C27 0.033(2) 0.017(2) 0.015(2) -0.0078(17) 0.0017(17) 0.0023(17)
C6 0.033(2) 0.021(2) 0.049(3) 0.007(2) 0.001(2) 0.0106(19)
C37 0.032(2) 0.031(2) 0.015(2) 0.0061(19) 0.0038(17) -0.0042(19)
C35 0.020(2) 0.022(2) 0.0110(19) -0.0002(16) 0.0004(15) 0.0017(16)
C8 0.039(3) 0.020(2) 0.055(3) 0.000(2) -0.002(2) -0.006(2)
C33 0.022(2) 0.022(2) 0.021(2) -0.0047(18) -0.0033(17) 0.0019(16)
C39 0.029(2) 0.018(2) 0.016(2) 0.0019(17) 0.0049(17) 0.0002(17)
C12 0.024(2) 0.035(3) 0.073(4) -0.018(3) 0.022(2) -0.004(2)
C20 0.066(4) 0.040(3) 0.030(3) 0.004(2) -0.008(2) 0.015(3)
C22 0.020(2) 0.017(2) 0.015(2) -0.0019(16) 0.0010(16) 0.0021(16)
C24 0.051(3) 0.016(2) 0.020(2) 0.0034(18) -0.002(2) 0.001(2)
C21 0.049(3) 0.029(3) 0.019(2) 0.0057(19) 0.002(2) 0.014(2)
C32 0.028(2) 0.027(2) 0.021(2) -0.0064(19) -0.0031(17) -0.0046(18)
C14 0.023(2) 0.027(2) 0.043(3) -0.012(2) 0.007(2) -0.0040(19)
C34 0.0178(19) 0.017(2) 0.0109(19) -0.0007(16) 0.0019(15) 0.0013(15)
C19 0.028(4) 0.049(4) 0.020(3) 0.011(3) 0.006(3) 0.015(3)
C17 0.038(4) 0.031(3) 0.021(3) -0.004(2) 0.011(2) 0.013(3)
C13 0.022(2) 0.034(3) 0.035(3) -0.001(2) 0.0074(19) -0.0086(19)
Cl1 0.025(2) 0.0219(14) 0.017(3) -0.001(2) -0.0013(19) 0.0060(16)
O2 0.077(4) 0.048(3) 0.039(3) 0.000 0.006(3) 0.000
C41 0.101(5) 0.053(4) 0.044(4) 0.011(3) -0.024(3) -0.009(4)
C42 0.087(5) 0.085(5) 0.053(4) -0.006(4) 0.007(4) 0.037(4)
C3 0.018(4) 0.009(3) 0.020(5) 0.004(4) 0.004(3) 0.003(3)
O1 0.055(7) 0.025(4) 0.013(6) 0.003(6) -0.001(5) 0.008(5)
C17A 0.017(7) 0.017(7) 0.017(7) -0.001(4) 0.007(4) 0.001(4)
C19A 0.011(7) 0.014(7) 0.015(7) -0.001(4) 0.001(5) 0.002(5)

loop_
_atom_type_symbol
_atom_type_description
_atom_type_scat_dispersion_real
_atom_type_scat_dispersion_imag
_atom_type_scat_source
C C 0.0033 0.0016 'International Tables Vol C Tables 4.2.6.8 and 6.1.1.4'
H H 0.0000 0.0000 'International Tables Vol C Tables 4.2.6.8 and 6.1.1.4'
Cl Cl 0.1484 0.1585 'International Tables Vol C Tables 4.2.6.8 and 6.1.1.4'
Ir Ir -1.4442 7.9887 'International Tables Vol C Tables 4.2.6.8 and 6.1.1.4'
O O 0.0106 0.0060 'International Tables Vol C Tables 4.2.6.8 and 6.1.1.4'
P P 0.1023 0.0942 'International Tables Vol C Tables 4.2.6.8 and 6.1.1.4'
Ru Ru -1.2594 0.8363 'International Tables Vol C Tables 4.2.6.8 and 6.1.1.4'

loop_
_geom_angle_atom_site_label_1
_geom_angle_atom_site_label_2
_geom_angle_atom_site_label_3
_geom_angle
_geom_angle_site_symmetry_1
_geom_angle_site_symmetry_3
C1 Ir1 C2 180.0 . .
C1 Ir1 Cl1 89.41(13) . 2_656
C1 Ir1 Cl1 89.42(13) . .
C2 Ir1 Cl1 90.59(13) . 2_656
C2 Ir1 Cl1 90.58(13) . .
Cl1 Ir1 Cl1 178.8(3) . 2_656
C3 Ir1 C1 89.4(4) 2_656 .
C3 Ir1 C1 89.3(4) . .
C3 Ir1 C2 90.7(4) . .
C3 Ir1 C2 90.6(4) 2_656 .
C3 Ir1 C3 178.7(8) 2_656 .
Cl3 Ru2 Cl3 159.42(5) . 2_656
Cl3 Ru2 P2 89.92(3) 2_656 2_656
Cl3 Ru2 P2 89.92(3) . .
Cl3 Ru2 P2 86.58(3) 2_656 .
Cl3 Ru2 P2 86.58(3) . 2_656
P2 Ru2 P2 160.33(5) . 2_656
C2 Ru2 Cl3 100.29(3) . 2_656
C2 Ru2 Cl3 100.29(3) . .
C2 Ru2 P2 99.83(2) . .
C2 Ru2 P2 99.84(2) . 2_656
Cl2 Ru1 Cl2 160.13(5) . 2_656
Cl2 Ru1 P1 90.36(3) 2_656 2_656
Cl2 Ru1 P1 86.39(3) . 2_656
Cl2 Ru1 P1 86.39(3) 2_656 .
Cl2 Ru1 P1 90.36(3) . .
P1 Ru1 P1 161.09(5) . 2_656
C1 Ru1 Cl2 99.93(3) . .
C1 Ru1 Cl2 99.94(3) . 2_656
C1 Ru1 P1 99.46(3) . 2_656
C1 Ru1 P1 99.46(3) . .
C4 P1 Ru1 109.82(13) . .
C10 P1 Ru1 115.08(13) . .
C10 P1 C4 103.06(17) . .
C16 P1 Ru1 113.68(14) . .
C16 P1 C4 104.08(18) . .
C16 P1 C10 110.01(19) . .
C28 P2 Ru2 112.51(12) . .
C28 P2 C22 104.45(17) . .
C22 P2 Ru2 109.75(13) . .
C34 P2 Ru2 115.03(12) . .
C34 P2 C28 110.99(17) . .
C34 P2 C22 103.16(17) . .
C5 C4 P1 115.0(3) . .
C5 C4 C9 109.8(3) . .
C9 C4 P1 111.1(3) . .
Ru1 C1 Ir1 180.0 . .
Ru2 C2 Ir1 180.0 . .
C24 C23 C22 111.7(3) . .
C6 C7 C8 110.8(4) . .
C14 C15 C10 110.6(3) . .
C30 C31 C32 111.0(3) . .
C31 C30 C29 112.2(3) . .
C26 C25 C24 111.1(3) . .
C30 C29 C28 110.6(3) . .
C4 C5 C6 111.2(4) . .
C25 C26 C27 111.7(3) . .
C15 C10 P1 115.4(3) . .
C11 C10 P1 113.1(3) . .
C11 C10 C15 109.8(3) . .
C39 C38 C37 111.3(3) . .
Cl5 C40 Cl4 109.8(2) . .
Cl5 C40 Cl6 110.2(2) . .
Cl6 C40 Cl4 110.3(2) . .
C8 C9 C4 111.4(3) . .
C17 C18 C19 109.7(4) . .
C19A C18 C17A 112.0(12) . .
C37 C36 C35 111.0(3) . .
C29 C28 P2 118.7(3) . .
C33 C28 P2 110.6(3) . .
C33 C28 C29 110.1(3) . .
C10 C11 C12 110.3(4) . .
C21 C16 P1 112.7(3) . .
C17 C16 P1 120.7(3) . .
C17 C16 C21 112.5(4) . .
C17A C16 P1 121.2(9) . .
C17A C16 C21 125.7(9) . .
C26 C27 C22 110.3(3) . .
C7 C6 C5 111.5(4) . .
C36 C37 C38 110.1(3) . .
C36 C35 C34 110.9(3) . .
C7 C8 C9 111.3(4) . .
C32 C33 C28 111.2(3) . .
C38 C39 C34 110.7(3) . .
C13 C12 C11 110.9(4) . .
C19 C20 C21 114.4(4) . .
C19A C20 C21 122.0(9) . .
C23 C22 P2 111.4(3) . .
C23 C22 C27 109.9(3) . .
C27 C22 P2 115.1(3) . .
C25 C24 C23 111.8(3) . .
C20 C21 C16 114.0(4) . .
C31 C32 C33 110.1(3) . .
C13 C14 C15 112.0(4) . .
C35 C34 P2 113.1(2) . .
C39 C34 P2 115.7(3) . .
C39 C34 C35 111.1(3) . .
C20 C19 C18 111.9(5) . .
C16 C17 C18 111.3(4) . .
C12 C13 C14 110.0(4) . .
C41 O2 C41 114.9(7) 2 .
O2 C41 C42 111.7(5) . .
O1 C3 Ir1 177.9(17) . .
C16 C17A C18 107.1(13) . .
C18 C19A C20 115.5(15) . .

loop_
_geom_bond_atom_site_label_1
_geom_bond_atom_site_label_2
_geom_bond_distance
_geom_bond_site_symmetry_2
Ir1 C1 1.974(5) .
Ir1 C2 1.988(5) .
Ir1 Cl1 2.416(4) 2_656
Ir1 Cl1 2.416(4) .
Ir1 C3 1.785(11) .
Ir1 C3 1.785(11) 2_656
Ru2 Cl3 2.3573(9) .
Ru2 Cl3 2.3573(9) 2_656
Ru2 P2 2.4327(10) .
Ru2 P2 2.4327(10) 2_656
Ru2 C2 1.677(5) .
Ru1 Cl2 2.3497(10) .
Ru1 Cl2 2.3498(10) 2_656
Ru1 P1 2.4348(10) .
Ru1 P1 2.4349(10) 2_656
Ru1 C1 1.675(5) .
P1 C4 1.872(4) .
P1 C10 1.855(4) .
P1 C16 1.853(4) .
P2 C28 1.855(4) .
P2 C22 1.860(4) .
P2 C34 1.846(4) .
Cl4 C40 1.753(4) .
Cl5 C40 1.747(4) .
Cl6 C40 1.752(4) .
C4 C5 1.524(5) .
C4 C9 1.531(5) .
C23 C22 1.533(5) .
C23 C24 1.523(5) .
C7 C6 1.504(6) .
C7 C8 1.527(6) .
C15 C10 1.530(5) .
C15 C14 1.526(5) .
C31 C30 1.513(6) .
C31 C32 1.520(6) .
C30 C29 1.529(5) .
C25 C26 1.517(6) .
C25 C24 1.517(6) .
C29 C28 1.545(5) .
C5 C6 1.528(6) .
C26 C27 1.524(5) .
C10 C11 1.529(5) .
C38 C37 1.528(6) .
C38 C39 1.524(5) .
C9 C8 1.528(6) .
C18 C19 1.546(8) .
C18 C17 1.538(7) .
C18 C17A 1.67(2) .
C18 C19A 1.47(2) .
C36 C37 1.516(6) .
C36 C35 1.524(5) .
C28 C33 1.533(5) .
C11 C12 1.532(6) .
C16 C21 1.508(6) .
C16 C17 1.488(6) .
C16 C17A 1.44(2) .
C27 C22 1.536(5) .
C35 C34 1.538(5) .
C33 C32 1.533(5) .
C39 C34 1.532(5) .
C12 C13 1.511(6) .
C20 C21 1.497(6) .
C20 C19 1.471(7) .
C20 C19A 1.48(2) .
C14 C13 1.513(6) .
O2 C41 1.372(6) 2
O2 C41 1.372(6) .
C41 C42 1.467(8) .
C3 O1 1.129(13) .
